data_4509988
loop_
_publ_author_name
'Wang, Hao'
'Yi, Fei-Yan'
'Dang, Song'
'Tian, Wan-Guo'
'Sun, Zhong-Ming'

_publ_section_title
;
 Rational Assembly of Co/Cd-MOFs Featuring Topological Variation
;
_journal_issue 1
_journal_name_full 'Crystal Growth &amp; Design'
_journal_page_first 147
_journal_paper_doi 10.1021/cg4013334
_journal_volume 14
_journal_year 2014
_chemical_formula_sum 'C21 H18 Co N6 O6 S'
_chemical_formula_weight 541.40
_chemical_name_systematic
; 
 ? 
;
_space_group_IT_number 29
_symmetry_cell_setting orthorhombic
_symmetry_space_group_name_Hall 'P 2c -2ac'
_symmetry_space_group_name_H-M 'P c a 21'
_atom_sites_solution_hydrogens geom
_atom_sites_solution_primary direct
_atom_sites_solution_secondary difmap
_audit_creation_method SHELXL-97
_cell_angle_alpha 90.00
_cell_angle_beta 90.00
_cell_angle_gamma 90.00
_cell_formula_units_Z 4
_cell_length_a 18.296(2)
_cell_length_b 9.8044(11)
_cell_length_c 13.0202(15)
_cell_measurement_temperature 273(2)
_cell_measurement_theta_max 26.14
_cell_measurement_theta_min 2.08
_cell_volume 2335.6(5)
_computing_structure_refinement 'SHELXL-97 (Sheldrick, 1997)'
_computing_structure_solution 'SHELXS-97 (Sheldrick, 1990)'
_diffrn_ambient_temperature 273(2)
_diffrn_measured_fraction_theta_full 0.999
_diffrn_measured_fraction_theta_max 0.999
_diffrn_radiation_monochromator graphite
_diffrn_radiation_source 'fine-focus sealed tube'
_diffrn_radiation_type MoK\a
_diffrn_radiation_wavelength 0.71073
_diffrn_reflns_av_R_equivalents 0.0493
_diffrn_reflns_av_sigmaI/netI 0.0658
_diffrn_reflns_limit_h_max 22
_diffrn_reflns_limit_h_min -21
_diffrn_reflns_limit_k_max 12
_diffrn_reflns_limit_k_min -8
_diffrn_reflns_limit_l_max 16
_diffrn_reflns_limit_l_min -15
_diffrn_reflns_number 12556
_diffrn_reflns_theta_full 26.14
_diffrn_reflns_theta_max 26.14
_diffrn_reflns_theta_min 2.08
_exptl_absorpt_coefficient_mu 0.875
_exptl_absorpt_correction_T_max 0.7453
_exptl_absorpt_correction_T_min 0.6705
_exptl_absorpt_correction_type multi-scan
_exptl_absorpt_process_details 'Sheldrick, G. M. (2008). SADABS'
_exptl_crystal_colour red
_exptl_crystal_density_diffrn 1.540
_exptl_crystal_density_method 'not measured'
_exptl_crystal_description bulk
_exptl_crystal_F_000 1108
_exptl_crystal_size_max 0.41
_exptl_crystal_size_mid 0.35
_exptl_crystal_size_min 0.31
_refine_diff_density_max 0.525
_refine_diff_density_min -0.305
_refine_diff_density_rms 0.055
_refine_ls_abs_structure_details 'Flack H D (1983), Acta Cryst. A39, 876-881'
_refine_ls_abs_structure_Flack -0.038(19)
_refine_ls_extinction_method none
_refine_ls_goodness_of_fit_ref 0.992
_refine_ls_hydrogen_treatment constr
_refine_ls_matrix_type full
_refine_ls_number_parameters 316
_refine_ls_number_reflns 4400
_refine_ls_number_restraints 1
_refine_ls_restrained_S_all 0.991
_refine_ls_R_factor_all 0.0582
_refine_ls_R_factor_gt 0.0422
_refine_ls_shift/su_max 0.001
_refine_ls_shift/su_mean 0.000
_refine_ls_structure_factor_coef Fsqd
_refine_ls_weighting_details 'calc w=1/[\s^2^(Fo^2^)+(0.0519P)^2^+0.0000P] where P=(Fo^2^+2Fc^2^)/3'
_refine_ls_weighting_scheme calc
_refine_ls_wR_factor_gt 0.0976
_refine_ls_wR_factor_ref 0.1061
_reflns_number_gt 3547
_reflns_number_total 4400
_reflns_threshold_expression >2sigma(I)
_cod_data_source_file cg4013334_si_002.cif
_cod_data_source_block 6
_cod_original_sg_symbol_H-M Pca2(1)
_cod_database_code 4509988

loop_
_symmetry_equiv_pos_as_xyz
'x, y, z'
'-x, -y, z+1/2'
'x+1/2, -y, z'
'-x+1/2, y, z+1/2'

loop_
_atom_site_label
_atom_site_type_symbol
_atom_site_fract_x
_atom_site_fract_y
_atom_site_fract_z
_atom_site_U_iso_or_equiv
_atom_site_adp_type
_atom_site_occupancy
_atom_site_symmetry_multiplicity
_atom_site_calc_flag
_atom_site_refinement_flags
Co1 Co 0.78029(2) 1.09927(5) 0.16904(5) 0.03278(15) Uani 1 1 d .
S1 S 1.00897(6) 0.88223(10) 0.13843(9) 0.0441(3) Uani 1 1 d .
N1 N 0.68348(17) 0.8214(3) 0.3722(3) 0.0363(8) Uani 1 1 d .
N2 N 0.74125(18) 0.9898(3) 0.2965(3) 0.0394(8) Uani 1 1 d .
N3 N 0.6159(2) 0.3582(3) 0.4580(3) 0.0367(9) Uani 1 1 d .
N4 N 0.6697(2) 0.1935(4) 0.5427(3) 0.0385(9) Uani 1 1 d .
N5 N 0.43137(17) 0.6816(3) 0.3506(3) 0.0365(8) Uani 1 1 d .
N6 N 0.33899(19) 0.7777(3) 0.2699(3) 0.0371(9) Uani 1 1 d .
C1 C 0.6286(2) 0.7176(4) 0.3862(3) 0.0335(9) Uani 1 1 d .
C2 C 0.6496(2) 0.5912(4) 0.4177(3) 0.0369(9) Uani 1 1 d .
H2A H 0.6982 0.5716 0.4324 0.044 Uiso 1 1 calc R
C3 C 0.5957(2) 0.4929(4) 0.4270(3) 0.0329(9) Uani 1 1 d .
C4 C 0.5232(2) 0.5203(4) 0.4069(3) 0.0356(10) Uani 1 1 d .
H4A H 0.4876 0.4534 0.4148 0.043 Uiso 1 1 calc R
C5 C 0.5052(2) 0.6502(4) 0.3745(3) 0.0343(9) Uani 1 1 d .
C6 C 0.5578(2) 0.7513(4) 0.3660(3) 0.0369(9) Uani 1 1 d .
H6A H 0.5451 0.8396 0.3470 0.044 Uiso 1 1 calc R
C7 C 0.6849(2) 0.9081(4) 0.2924(3) 0.0356(9) Uani 1 1 d .
H7A H 0.6501 0.9098 0.2404 0.043 Uiso 1 1 calc R
C8 C 0.7771(2) 0.9549(5) 0.3850(4) 0.0488(11) Uani 1 1 d .
H8A H 0.8196 0.9963 0.4088 0.059 Uiso 1 1 calc R
C9 C 0.7417(3) 0.8512(5) 0.4332(4) 0.0477(12) Uani 1 1 d .
H9A H 0.7545 0.8095 0.4948 0.057 Uiso 1 1 calc R
C10 C 0.6664(2) 0.3268(4) 0.5298(3) 0.0379(10) Uani 1 1 d .
H10A H 0.6947 0.3901 0.5650 0.046 Uiso 1 1 calc R
C11 C 0.6187(3) 0.1382(4) 0.4783(4) 0.0463(11) Uani 1 1 d .
H11A H 0.6087 0.0456 0.4718 0.056 Uiso 1 1 calc R
C12 C 0.5847(3) 0.2396(4) 0.4249(4) 0.0496(12) Uani 1 1 d .
H12A H 0.5479 0.2300 0.3761 0.060 Uiso 1 1 calc R
C13 C 0.4101(2) 0.7677(4) 0.2757(3) 0.0393(10) Uani 1 1 d .
H13A H 0.4422 0.8146 0.2331 0.047 Uiso 1 1 calc R
C14 C 0.3138(2) 0.6908(6) 0.3456(4) 0.0550(13) Uani 1 1 d .
H14A H 0.2647 0.6765 0.3608 0.066 Uiso 1 1 calc R
C15 C 0.3693(3) 0.6304(6) 0.3938(4) 0.0522(13) Uani 1 1 d .
H15A H 0.3663 0.5663 0.4463 0.063 Uiso 1 1 calc R
C16 C 0.93786(19) 0.7709(4) 0.1579(4) 0.0373(9) Uani 1 1 d .
C17 C 0.9620(2) 0.6423(4) 0.1689(4) 0.0431(9) Uani 1 1 d .
H17A H 0.9313 0.5679 0.1791 0.052 Uiso 1 1 calc R
C18 C 1.0381(2) 0.6319(4) 0.1635(5) 0.0438(10) Uani 1 1 d .
H18A H 1.0632 0.5499 0.1701 0.053 Uiso 1 1 calc R
C19 C 1.0713(2) 0.7531(4) 0.1475(3) 0.0416(11) Uani 1 1 d .
C20 C 0.8609(2) 0.8217(4) 0.1580(4) 0.0442(10) Uani 1 1 d .
C21 C 1.1519(2) 0.7844(6) 0.1449(4) 0.0541(13) Uani 1 1 d .
O1 O 0.81159(15) 0.7386(3) 0.1677(4) 0.0648(9) Uani 1 1 d .
O1W O 0.6924(3) 0.5828(5) 0.1185(4) 0.1118(18) Uani 1 1 d .
H1WA H 0.7295 0.6304 0.1343 0.168 Uiso 1 1 d R
H1WB H 0.6570 0.6353 0.1035 0.168 Uiso 1 1 d R
O2 O 0.85490(15) 0.9501(3) 0.1479(3) 0.0533(9) Uani 1 1 d .
O2W O 0.5668(4) 0.7408(8) 0.0924(9) 0.232(5) Uani 1 1 d .
H2WA H 0.5309 0.6900 0.0767 0.347 Uiso 1 1 d R
H2WB H 0.5735 0.7995 0.0453 0.347 Uiso 1 1 d R
O3 O 1.19527(16) 0.6932(4) 0.1688(4) 0.0774(10) Uani 1 1 d .
O4 O 1.17147(18) 0.9036(4) 0.1210(3) 0.0606(10) Uani 1 1 d .

loop_
_atom_site_aniso_label
_atom_site_aniso_U_11
_atom_site_aniso_U_22
_atom_site_aniso_U_33
_atom_site_aniso_U_23
_atom_site_aniso_U_13
_atom_site_aniso_U_12
Co1 0.0235(2) 0.0306(3) 0.0442(3) 0.0089(3) -0.0037(3) -0.00677(18)
S1 0.0311(5) 0.0394(6) 0.0616(8) -0.0009(5) 0.0005(5) -0.0042(4)
N1 0.0301(18) 0.0356(19) 0.043(2) 0.0124(16) -0.0012(15) -0.0049(14)
N2 0.0345(18) 0.038(2) 0.046(2) 0.0098(17) -0.0037(16) -0.0104(15)
N3 0.042(2) 0.0228(18) 0.046(2) 0.0127(16) -0.0038(17) 0.0029(15)
N4 0.037(2) 0.036(2) 0.043(2) 0.0103(17) 0.0024(17) 0.0067(16)
N5 0.0278(17) 0.0316(19) 0.050(2) 0.0113(16) -0.0023(15) 0.0015(14)
N6 0.0266(19) 0.036(2) 0.048(2) -0.0004(16) -0.0020(15) 0.0054(15)
C1 0.031(2) 0.028(2) 0.041(2) 0.0103(17) 0.0015(17) 0.0030(16)
C2 0.031(2) 0.036(2) 0.044(2) 0.0130(19) -0.0031(17) 0.0005(17)
C3 0.034(2) 0.025(2) 0.040(2) 0.0092(17) -0.0036(17) 0.0066(16)
C4 0.031(2) 0.031(2) 0.045(2) 0.0124(18) 0.0002(18) -0.0008(17)
C5 0.029(2) 0.033(2) 0.041(2) 0.0080(18) -0.0038(17) 0.0041(16)
C6 0.037(2) 0.030(2) 0.044(2) 0.0116(17) -0.0007(19) -0.0004(17)
C7 0.030(2) 0.037(2) 0.040(2) 0.0085(19) -0.0002(17) -0.0023(16)
C8 0.037(3) 0.055(3) 0.054(3) 0.012(2) -0.012(2) -0.015(2)
C9 0.037(2) 0.056(3) 0.050(3) 0.023(2) -0.012(2) -0.005(2)
C10 0.030(2) 0.038(3) 0.045(2) 0.013(2) -0.0043(18) 0.0026(18)
C11 0.064(3) 0.028(2) 0.047(3) 0.0021(19) -0.007(2) 0.004(2)
C12 0.060(3) 0.036(3) 0.053(3) 0.005(2) -0.015(2) 0.001(2)
C13 0.029(2) 0.038(2) 0.051(3) 0.010(2) 0.0013(19) 0.0038(17)
C14 0.023(2) 0.084(4) 0.058(3) 0.009(3) 0.002(2) -0.001(2)
C15 0.043(3) 0.058(3) 0.055(3) 0.016(3) -0.001(2) -0.009(2)
C16 0.033(2) 0.034(2) 0.045(2) 0.003(2) 0.002(2) -0.0036(15)
C17 0.037(2) 0.036(2) 0.056(2) 0.001(3) 0.000(2) -0.0014(15)
C18 0.037(2) 0.038(2) 0.057(3) 0.000(3) -0.002(2) 0.0129(16)
C19 0.0272(19) 0.057(3) 0.041(3) -0.008(2) -0.0039(18) -0.0002(17)
C20 0.038(2) 0.049(3) 0.046(3) 0.012(3) -0.002(2) 0.0014(18)
C21 0.029(2) 0.089(4) 0.044(3) -0.022(3) -0.0014(19) -0.003(2)
O1 0.0306(15) 0.0528(18) 0.111(3) 0.010(2) -0.003(2) -0.0081(12)
O1W 0.084(3) 0.114(4) 0.138(5) 0.016(3) -0.029(3) -0.039(3)
O2 0.0370(15) 0.0438(16) 0.079(3) 0.0206(18) 0.0143(16) 0.0084(13)
O2W 0.180(8) 0.208(9) 0.307(13) 0.056(8) -0.080(8) -0.009(6)
O3 0.0322(16) 0.120(3) 0.080(2) 0.010(3) -0.011(2) 0.0172(18)
O4 0.0358(18) 0.076(3) 0.070(2) -0.0300(19) 0.0080(16) -0.0197(16)

loop_
_atom_type_symbol
_atom_type_description
_atom_type_scat_dispersion_real
_atom_type_scat_dispersion_imag
_atom_type_scat_source
C C 0.0033 0.0016 'International Tables Vol C Tables 4.2.6.8 and 6.1.1.4'
H H 0.0000 0.0000 'International Tables Vol C Tables 4.2.6.8 and 6.1.1.4'
N N 0.0061 0.0033 'International Tables Vol C Tables 4.2.6.8 and 6.1.1.4'
O O 0.0106 0.0060 'International Tables Vol C Tables 4.2.6.8 and 6.1.1.4'
S S 0.1246 0.1234 'International Tables Vol C Tables 4.2.6.8 and 6.1.1.4'
Co Co 0.3494 0.9721 'International Tables Vol C Tables 4.2.6.8 and 6.1.1.4'

loop_
_geom_angle_atom_site_label_1
_geom_angle_atom_site_label_2
_geom_angle_atom_site_label_3
_geom_angle
_geom_angle_site_symmetry_1
_geom_angle_site_symmetry_3
O2 Co1 N6 99.02(14) . 3_575
O2 Co1 O4 126.47(15) . 3_475
N6 Co1 O4 133.55(15) 3_575 3_475
O2 Co1 N4 85.25(14) . 4_664
N6 Co1 N4 90.79(14) 3_575 4_664
O4 Co1 N4 100.82(14) 3_475 4_664
O2 Co1 N2 88.13(13) . .
N6 Co1 N2 88.46(13) 3_575 .
O4 Co1 N2 84.57(13) 3_475 .
N4 Co1 N2 173.14(14) 4_664 .
C19 S1 C16 91.43(19) . .
C7 N1 C9 107.5(3) . .
C7 N1 C1 124.0(3) . .
C9 N1 C1 128.5(3) . .
C7 N2 C8 105.0(3) . .
C7 N2 Co1 123.3(3) . .
C8 N2 Co1 129.0(3) . .
C10 N3 C12 108.1(3) . .
C10 N3 C3 125.7(4) . .
C12 N3 C3 126.1(4) . .
C10 N4 C11 106.4(4) . .
C10 N4 Co1 123.9(3) . 4_645
C11 N4 Co1 127.2(3) . 4_645
C13 N5 C15 106.8(4) . .
C13 N5 C5 124.7(3) . .
C15 N5 C5 128.5(4) . .
C13 N6 C14 104.2(3) . .
C13 N6 Co1 126.4(3) . 3_475
C14 N6 Co1 129.4(3) . 3_475
C2 C1 C6 123.1(4) . .
C2 C1 N1 119.0(3) . .
C6 C1 N1 117.9(3) . .
C1 C2 C3 117.4(4) . .
C1 C2 H2A 121.3 . .
C3 C2 H2A 121.3 . .
C4 C3 C2 122.2(3) . .
C4 C3 N3 118.9(3) . .
C2 C3 N3 118.9(4) . .
C3 C4 C5 117.8(3) . .
C3 C4 H4A 121.1 . .
C5 C4 H4A 121.1 . .
C4 C5 C6 121.2(3) . .
C4 C5 N5 119.6(3) . .
C6 C5 N5 119.2(3) . .
C1 C6 C5 118.2(4) . .
C1 C6 H6A 120.9 . .
C5 C6 H6A 120.9 . .
N2 C7 N1 111.9(4) . .
N2 C7 H7A 124.1 . .
N1 C7 H7A 124.1 . .
C9 C8 N2 110.3(4) . .
C9 C8 H8A 124.9 . .
N2 C8 H8A 124.9 . .
C8 C9 N1 105.3(4) . .
C8 C9 H9A 127.3 . .
N1 C9 H9A 127.3 . .
N4 C10 N3 110.3(4) . .
N4 C10 H10A 124.9 . .
N3 C10 H10A 124.9 . .
C12 C11 N4 109.6(4) . .
C12 C11 H11A 125.2 . .
N4 C11 H11A 125.2 . .
C11 C12 N3 105.6(4) . .
C11 C12 H12A 127.2 . .
N3 C12 H12A 127.2 . .
N6 C13 N5 112.1(4) . .
N6 C13 H13A 123.9 . .
N5 C13 H13A 123.9 . .
C15 C14 N6 110.8(4) . .
C15 C14 H14A 124.6 . .
N6 C14 H14A 124.6 . .
C14 C15 N5 106.1(4) . .
C14 C15 H15A 127.0 . .
N5 C15 H15A 127.0 . .
C17 C16 C20 128.5(3) . .
C17 C16 S1 111.3(3) . .
C20 C16 S1 120.2(3) . .
C16 C17 C18 113.0(3) . .
C16 C17 H17A 123.5 . .
C18 C17 H17A 123.5 . .
C19 C18 C17 113.1(3) . .
C19 C18 H18A 123.5 . .
C17 C18 H18A 123.5 . .
C18 C19 C21 128.6(4) . .
C18 C19 S1 111.2(3) . .
C21 C19 S1 120.1(4) . .
O1 C20 O2 127.4(4) . .
O1 C20 C16 118.3(4) . .
O2 C20 C16 114.3(3) . .
O3 C21 O4 123.4(4) . .
O3 C21 C19 118.4(5) . .
O4 C21 C19 118.2(4) . .
H1WA O1W H1WB 109.5 . .
C20 O2 Co1 139.7(3) . .
H2WA O2W H2WB 109.5 . .
C21 O4 Co1 100.6(3) . 3_575

loop_
_geom_bond_atom_site_label_1
_geom_bond_atom_site_label_2
_geom_bond_distance
_geom_bond_site_symmetry_2
Co1 O2 2.019(3) .
Co1 N6 2.082(3) 3_575
Co1 O4 2.087(3) 3_475
Co1 N4 2.097(4) 4_664
Co1 N2 2.101(3) .
S1 C19 1.708(4) .
S1 C16 1.717(4) .
N1 C7 1.343(5) .
N1 C9 1.360(6) .
N1 C1 1.441(5) .
N2 C7 1.306(5) .
N2 C8 1.370(5) .
N3 C10 1.349(5) .
N3 C12 1.366(6) .
N3 C3 1.429(5) .
N4 C10 1.319(5) .
N4 C11 1.367(6) .
N4 Co1 2.097(4) 4_645
N5 C13 1.348(5) .
N5 C15 1.363(6) .
N5 C5 1.419(5) .
N6 C13 1.306(5) .
N6 C14 1.382(6) .
N6 Co1 2.082(3) 3_475
C1 C2 1.361(5) .
C1 C6 1.363(5) .
C2 C3 1.384(5) .
C2 H2A 0.9300 .
C3 C4 1.379(5) .
C4 C5 1.382(5) .
C4 H4A 0.9300 .
C5 C6 1.386(5) .
C6 H6A 0.9300 .
C7 H7A 0.9300 .
C8 C9 1.360(6) .
C8 H8A 0.9300 .
C9 H9A 0.9300 .
C10 H10A 0.9300 .
C11 C12 1.363(6) .
C11 H11A 0.9300 .
C12 H12A 0.9300 .
C13 H13A 0.9300 .
C14 C15 1.333(7) .
C14 H14A 0.9300 .
C15 H15A 0.9300 .
C16 C17 1.344(5) .
C16 C20 1.493(5) .
C17 C18 1.398(5) .
C17 H17A 0.9300 .
C18 C19 1.351(5) .
C18 H18A 0.9300 .
C19 C21 1.506(6) .
C20 O1 1.222(5) .
C20 O2 1.271(5) .
C21 O3 1.235(6) .
C21 O4 1.261(6) .
O1W H1WA 0.8499 .
O1W H1WB 0.8501 .
O2W H2WA 0.8499 .
O2W H2WB 0.8500 .
O4 Co1 2.087(3) 3_575
